data_4107393
loop_
_publ_author_name
'Matthew B. Boxer'
'Matsujiro Akakura'
'Hisashi Yamamoto'

_publ_section_title
;
 Ketone Super Silyl Enol Ethers in Sequential Reactions:
 Diastereoselective Generation of Tertiary Carbinols in One Pot
;
_journal_name_full 'Journal of the American Chemical Society'
_journal_page_first 1580
_journal_page_last 1582
_journal_paper_doi 10.1021/ja7102586
_journal_volume 130
_journal_year 2008
_chemical_formula_sum 'C18 H21 F O2'
_chemical_formula_weight 288.35
_chemical_name_systematic
; 
 ? 
;
_space_group_IT_number 61
_symmetry_cell_setting orthorhombic
_symmetry_space_group_name_Hall '-P 2ac 2ab'
_symmetry_space_group_name_H-M 'P b c a'
_atom_sites_solution_hydrogens geom
_atom_sites_solution_primary direct
_atom_sites_solution_secondary difmap
_audit_creation_method SHELXL-97
_cell_angle_alpha 90.00
_cell_angle_beta 90.00
_cell_angle_gamma 90.00
_cell_formula_units_Z 8
_cell_length_a 9.079(5)
_cell_length_b 16.098(9)
_cell_length_c 20.702(12)
_cell_measurement_temperature 100(2)
_cell_volume 3026(3)
_computing_structure_refinement 'SHELXL-97 (Sheldrick, 1997)'
_computing_structure_solution 'SHELXS-97 (Sheldrick, 1990)'
_diffrn_ambient_temperature 100(2)
_diffrn_measured_fraction_theta_full 1.000
_diffrn_measured_fraction_theta_max 1.000
_diffrn_radiation_monochromator graphite
_diffrn_radiation_source 'fine-focus sealed tube'
_diffrn_radiation_type MoK\a
_diffrn_radiation_wavelength 0.71073
_diffrn_reflns_av_R_equivalents 0.1205
_diffrn_reflns_av_sigmaI/netI 0.0681
_diffrn_reflns_limit_h_max 10
_diffrn_reflns_limit_h_min -10
_diffrn_reflns_limit_k_max 19
_diffrn_reflns_limit_k_min -19
_diffrn_reflns_limit_l_max 24
_diffrn_reflns_limit_l_min -24
_diffrn_reflns_number 25019
_diffrn_reflns_theta_full 25.03
_diffrn_reflns_theta_max 25.03
_diffrn_reflns_theta_min 1.97
_exptl_absorpt_coefficient_mu 0.089
_exptl_absorpt_correction_T_max 0.9964
_exptl_absorpt_correction_T_min 0.9859
_exptl_crystal_density_diffrn 1.266
_exptl_crystal_F_000 1232
_exptl_crystal_size_max 0.16
_exptl_crystal_size_mid 0.12
_exptl_crystal_size_min 0.04
_refine_diff_density_max 0.186
_refine_diff_density_min -0.270
_refine_diff_density_rms 0.058
_refine_ls_extinction_method none
_refine_ls_goodness_of_fit_ref 1.038
_refine_ls_hydrogen_treatment mixed
_refine_ls_matrix_type full
_refine_ls_number_parameters 194
_refine_ls_number_reflns 2665
_refine_ls_number_restraints 0
_refine_ls_restrained_S_all 1.038
_refine_ls_R_factor_all 0.1073
_refine_ls_R_factor_gt 0.0665
_refine_ls_shift/su_max 0.000
_refine_ls_shift/su_mean 0.000
_refine_ls_structure_factor_coef Fsqd
_refine_ls_weighting_details 'calc w=1/[\s^2^(Fo^2^)+(0.0752P)^2^+0.0000P] where P=(Fo^2^+2Fc^2^)/3'
_refine_ls_weighting_scheme calc
_refine_ls_wR_factor_gt 0.1403
_refine_ls_wR_factor_ref 0.1570
_reflns_number_gt 1849
_reflns_number_total 2665
_reflns_threshold_expression >2sigma(I)
_cod_data_source_file ja7102586-file004.cif
_cod_data_source_block boxer25s
_cod_database_code 4107393

loop_
_symmetry_equiv_pos_as_xyz
'x, y, z'
'-x+1/2, -y, z+1/2'
'-x, y+1/2, -z+1/2'
'x+1/2, -y+1/2, -z'
'-x, -y, -z'
'x-1/2, y, -z-1/2'
'x, -y-1/2, z-1/2'
'-x-1/2, y-1/2, z'

loop_
_atom_site_label
_atom_site_type_symbol
_atom_site_fract_x
_atom_site_fract_y
_atom_site_fract_z
_atom_site_U_iso_or_equiv
_atom_site_adp_type
_atom_site_occupancy
_atom_site_symmetry_multiplicity
_atom_site_calc_flag
_atom_site_refinement_flags
C1 C 0.2172(3) 0.31611(19) 0.63247(13) 0.0244(7) Uani 1 1 d .
C2 C 0.1524(3) 0.26061(19) 0.67608(14) 0.0270(7) Uani 1 1 d .
H2 H 0.1734 0.2657 0.7209 0.032 Uiso 1 1 calc R
C3 C 0.0581(3) 0.19843(19) 0.65519(14) 0.0290(7) Uani 1 1 d .
H3 H 0.0145 0.1609 0.6850 0.035 Uiso 1 1 calc R
C4 C 0.0293(3) 0.19267(19) 0.58969(15) 0.0281(7) Uani 1 1 d .
C5 C 0.0937(3) 0.24383(18) 0.54470(14) 0.0265(7) Uani 1 1 d .
H5 H 0.0736 0.2373 0.5000 0.032 Uiso 1 1 calc R
C6 C 0.1887(3) 0.30526(19) 0.56632(14) 0.0267(7) Uani 1 1 d .
H6 H 0.2354 0.3407 0.5358 0.032 Uiso 1 1 calc R
C7 C 0.4686(3) 0.38187(18) 0.62572(13) 0.0239(7) Uani 1 1 d .
C8 C 0.5592(3) 0.31665(19) 0.64581(14) 0.0283(7) Uani 1 1 d .
H8 H 0.5222 0.2764 0.6752 0.034 Uiso 1 1 calc R
C9 C 0.7032(3) 0.3100(2) 0.62325(14) 0.0300(8) Uani 1 1 d .
H9 H 0.7635 0.2654 0.6374 0.036 Uiso 1 1 calc R
C10 C 0.7592(4) 0.36799(18) 0.58043(14) 0.0291(8) Uani 1 1 d .
H10 H 0.8577 0.3635 0.5654 0.035 Uiso 1 1 calc R
C11 C 0.6708(3) 0.4324(2) 0.55964(14) 0.0296(8) Uani 1 1 d .
H11 H 0.7081 0.4719 0.5297 0.035 Uiso 1 1 calc R
C12 C 0.5258(3) 0.43965(19) 0.58266(14) 0.0278(7) Uani 1 1 d .
H12 H 0.4662 0.4846 0.5686 0.033 Uiso 1 1 calc R
C13 C 0.3137(3) 0.38852(19) 0.65537(13) 0.0254(7) Uani 1 1 d .
C14 C 0.2375(3) 0.47193(18) 0.63981(13) 0.0240(7) Uani 1 1 d .
H14A H 0.3001 0.5175 0.6564 0.029 Uiso 1 1 calc R
H14B H 0.2321 0.4780 0.5923 0.029 Uiso 1 1 calc R
C15 C 0.0821(3) 0.48262(18) 0.66752(13) 0.0252(7) Uani 1 1 d .
H15 H 0.0148 0.4414 0.6467 0.030 Uiso 1 1 calc R
C16 C 0.0207(3) 0.56977(19) 0.65696(13) 0.0265(7) Uani 1 1 d .
H16 H 0.0857 0.6100 0.6803 0.032 Uiso 1 1 calc R
C17 C -0.1351(3) 0.5773(2) 0.68483(14) 0.0304(8) Uani 1 1 d .
H17A H -0.2012 0.5393 0.6619 0.046 Uiso 1 1 calc R
H17B H -0.1702 0.6345 0.6796 0.046 Uiso 1 1 calc R
H17C H -0.1335 0.5629 0.7308 0.046 Uiso 1 1 calc R
C18 C 0.0197(4) 0.5935(2) 0.58443(15) 0.0388(9) Uani 1 1 d .
H18A H -0.0266 0.5489 0.5594 0.058 Uiso 1 1 calc R
H18B H 0.1211 0.6016 0.5695 0.058 Uiso 1 1 calc R
H18C H -0.0360 0.6451 0.5785 0.058 Uiso 1 1 calc R
F1 F -0.0693(2) 0.13408(11) 0.56877(9) 0.0386(5) Uani 1 1 d .
O1 O 0.3388(2) 0.38332(13) 0.72447(9) 0.0266(5) Uani 1 1 d .
H1 H 0.2650 0.4021 0.7442 0.040 Uiso 1 1 calc R
O2 O 0.0903(2) 0.46516(14) 0.73659(9) 0.0282(5) Uani 1 1 d .
H2A H 0.0122 0.4419 0.7486 0.042 Uiso 1 1 calc R

loop_
_atom_site_aniso_label
_atom_site_aniso_U_11
_atom_site_aniso_U_22
_atom_site_aniso_U_33
_atom_site_aniso_U_23
_atom_site_aniso_U_13
_atom_site_aniso_U_12
C1 0.0227(17) 0.0330(18) 0.0174(15) 0.0004(13) 0.0001(12) 0.0040(13)
C2 0.0298(18) 0.0388(19) 0.0125(15) 0.0044(14) 0.0012(13) 0.0024(15)
C3 0.0312(18) 0.0344(18) 0.0213(17) 0.0050(14) 0.0011(14) 0.0019(15)
C4 0.0260(17) 0.0299(17) 0.0284(18) -0.0034(14) -0.0023(14) -0.0017(15)
C5 0.0310(18) 0.0355(19) 0.0131(15) -0.0015(13) 0.0018(13) 0.0039(15)
C6 0.0305(18) 0.0339(18) 0.0156(15) 0.0034(13) 0.0027(13) 0.0006(15)
C7 0.0253(17) 0.0329(18) 0.0135(15) -0.0050(12) -0.0024(12) -0.0020(14)
C8 0.0301(18) 0.0400(19) 0.0149(15) 0.0032(14) -0.0002(13) -0.0010(15)
C9 0.0307(19) 0.0376(19) 0.0218(17) -0.0023(14) -0.0032(14) 0.0052(15)
C10 0.0278(18) 0.039(2) 0.0206(17) -0.0068(14) 0.0020(13) -0.0010(15)
C11 0.0295(18) 0.0387(19) 0.0205(16) 0.0011(14) 0.0033(14) -0.0080(15)
C12 0.0309(18) 0.0348(18) 0.0176(15) -0.0004(13) -0.0018(13) 0.0008(15)
C13 0.0315(18) 0.0374(19) 0.0072(14) 0.0033(12) -0.0007(12) -0.0017(14)
C14 0.0290(17) 0.0332(18) 0.0099(14) -0.0011(13) -0.0010(12) -0.0035(14)
C15 0.0311(18) 0.0334(18) 0.0112(14) 0.0035(13) -0.0019(12) -0.0021(14)
C16 0.0306(18) 0.0344(18) 0.0147(15) -0.0014(13) 0.0008(13) 0.0017(14)
C17 0.0310(18) 0.040(2) 0.0199(16) 0.0019(14) -0.0001(13) 0.0040(15)
C18 0.047(2) 0.045(2) 0.0241(18) 0.0111(16) 0.0069(15) 0.0088(17)
F1 0.0409(12) 0.0420(11) 0.0328(11) -0.0059(9) -0.0036(9) -0.0057(9)
O1 0.0282(12) 0.0442(14) 0.0072(10) -0.0003(9) -0.0006(9) 0.0005(10)
O2 0.0274(12) 0.0454(14) 0.0116(11) 0.0050(9) 0.0017(9) -0.0016(10)

loop_
_atom_type_symbol
_atom_type_description
_atom_type_scat_dispersion_real
_atom_type_scat_dispersion_imag
_atom_type_scat_source
C C 0.0033 0.0016 'International Tables Vol C Tables 4.2.6.8 and 6.1.1.4'
H H 0.0000 0.0000 'International Tables Vol C Tables 4.2.6.8 and 6.1.1.4'
O O 0.0106 0.0060 'International Tables Vol C Tables 4.2.6.8 and 6.1.1.4'
F F 0.0171 0.0103 'International Tables Vol C Tables 4.2.6.8 and 6.1.1.4'

loop_
_geom_angle_atom_site_label_1
_geom_angle_atom_site_label_2
_geom_angle_atom_site_label_3
_geom_angle
C2 C1 C6 118.2(3)
C2 C1 C13 121.7(3)
C6 C1 C13 120.1(3)
C3 C2 C1 121.3(3)
C4 C3 C2 118.1(3)
F1 C4 C5 118.4(3)
F1 C4 C3 118.6(3)
C5 C4 C3 122.9(3)
C4 C5 C6 118.3(3)
C5 C6 C1 121.2(3)
C12 C7 C8 118.3(3)
C12 C7 C13 123.5(3)
C8 C7 C13 118.2(3)
C9 C8 C7 120.7(3)
C10 C9 C8 120.5(3)
C11 C10 C9 119.6(3)
C10 C11 C12 120.1(3)
C7 C12 C11 120.8(3)
O1 C13 C1 110.5(2)
O1 C13 C7 104.3(2)
C1 C13 C7 110.2(2)
O1 C13 C14 109.0(2)
C1 C13 C14 109.9(2)
C7 C13 C14 112.8(2)
C15 C14 C13 115.6(2)
O2 C15 C16 109.7(2)
O2 C15 C14 107.3(2)
C16 C15 C14 112.7(2)
C15 C16 C17 110.9(3)
C15 C16 C18 111.6(2)
C17 C16 C18 109.9(2)

loop_
_geom_bond_atom_site_label_1
_geom_bond_atom_site_label_2
_geom_bond_distance
C1 C2 1.400(4)
C1 C6 1.405(4)
C1 C13 1.533(4)
C2 C3 1.386(4)
C3 C4 1.384(4)
C4 F1 1.371(3)
C4 C5 1.374(4)
C5 C6 1.387(4)
C7 C12 1.389(4)
C7 C8 1.397(4)
C7 C13 1.538(4)
C8 C9 1.392(4)
C9 C10 1.384(4)
C10 C11 1.379(4)
C11 C12 1.405(4)
C13 O1 1.451(3)
C13 C14 1.545(4)
C14 C15 1.533(4)
C15 O2 1.459(3)
C15 C16 1.525(4)
C16 C17 1.532(4)
C16 C18 1.549(4)

loop_
_geom_torsion_atom_site_label_1
_geom_torsion_atom_site_label_2
_geom_torsion_atom_site_label_3
_geom_torsion_atom_site_label_4
_geom_torsion
C6 C1 C2 C3 -2.4(4)
C13 C1 C2 C3 176.0(3)
C1 C2 C3 C4 -0.1(4)
C2 C3 C4 F1 -176.8(3)
C2 C3 C4 C5 2.2(5)
F1 C4 C5 C6 177.4(3)
C3 C4 C5 C6 -1.7(5)
C4 C5 C6 C1 -1.0(4)
C2 C1 C6 C5 3.0(4)
C13 C1 C6 C5 -175.5(3)
C12 C7 C8 C9 0.2(4)
C13 C7 C8 C9 -176.5(3)
C7 C8 C9 C10 -0.1(5)
C8 C9 C10 C11 -0.5(4)
C9 C10 C11 C12 1.0(4)
C8 C7 C12 C11 0.3(4)
C13 C7 C12 C11 176.8(3)
C10 C11 C12 C7 -0.9(4)
C2 C1 C13 O1 6.7(4)
C6 C1 C13 O1 -175.0(3)
C2 C1 C13 C7 121.4(3)
C6 C1 C13 C7 -60.3(3)
C2 C1 C13 C14 -113.7(3)
C6 C1 C13 C14 64.6(3)
C12 C7 C13 O1 -126.2(3)
C8 C7 C13 O1 50.4(3)
C12 C7 C13 C1 115.2(3)
C8 C7 C13 C1 -68.3(3)
C12 C7 C13 C14 -8.0(4)
C8 C7 C13 C14 168.5(2)
O1 C13 C14 C15 -65.1(3)
C1 C13 C14 C15 56.2(3)
C7 C13 C14 C15 179.6(2)
C13 C14 C15 O2 52.6(3)
C13 C14 C15 C16 173.4(2)
O2 C15 C16 C17 -61.0(3)
C14 C15 C16 C17 179.5(2)
O2 C15 C16 C18 176.1(2)
C14 C15 C16 C18 56.7(3)
